data_1542668
loop_
_publ_author_name
'Bhanuchandra, M.'
'Yorimitsu, Hideki'
'Osuka, Atsuhiro'

_publ_section_title
;
 Synthesis of Spirocyclic Diarylfluorenes by One-Pot Twofold SNAr
 Reactions of Diaryl Sulfones with Diarylmethanes.
;
_journal_issue 3
_journal_name_full 'Organic letters'
_journal_page_first 384
_journal_page_last 387
_journal_paper_doi 10.1021/acs.orglett.5b03384
_journal_volume 18
_journal_year 2016
_chemical_formula_moiety 'C42 H32 S'
_chemical_formula_sum 'C42 H32 S'
_chemical_formula_weight 568.73
_space_group_crystal_system triclinic
_space_group_IT_number 2
_space_group_name_Hall '-P 1'
_space_group_name_H-M_alt 'P -1'
_symmetry_space_group_name_Hall '-P 1'
_symmetry_space_group_name_H-M 'P -1'
_atom_sites_solution_hydrogens geom
_audit_creation_method SHELXL-2014/7
_cell_angle_alpha 108.620(6)
_cell_angle_beta 98.945(7)
_cell_angle_gamma 90.295(5)
_cell_formula_units_Z 4
_cell_length_a 8.3170(15)
_cell_length_b 16.040(3)
_cell_length_c 23.373(5)
_cell_measurement_reflns_used 2954
_cell_measurement_temperature 93(2)
_cell_measurement_theta_max 68.2
_cell_measurement_theta_min 25.3
_cell_volume 2913.9(10)
_computing_structure_refinement 'SHELXL-2014/7 (Sheldrick, 2014)'
_diffrn_ambient_temperature 93(2)
_diffrn_detector_area_resol_mean 5.8140
_diffrn_measured_fraction_theta_full 0.966
_diffrn_measured_fraction_theta_max 0.964
_diffrn_measurement_device_type 'Rigaku XtaLAB P200'
_diffrn_measurement_method \w
_diffrn_radiation_monochromator graphite
_diffrn_radiation_source 'fine-focus sealed tube'
_diffrn_radiation_type CuK\a
_diffrn_radiation_wavelength 1.54187
_diffrn_reflns_av_R_equivalents 0.0329
_diffrn_reflns_av_unetI/netI 0.0266
_diffrn_reflns_laue_measured_fraction_full 0.966
_diffrn_reflns_laue_measured_fraction_max 0.964
_diffrn_reflns_limit_h_max 9
_diffrn_reflns_limit_h_min -10
_diffrn_reflns_limit_k_max 19
_diffrn_reflns_limit_k_min -18
_diffrn_reflns_limit_l_max 28
_diffrn_reflns_limit_l_min -28
_diffrn_reflns_number 37744
_diffrn_reflns_point_group_measured_fraction_full 0.966
_diffrn_reflns_point_group_measured_fraction_max 0.964
_diffrn_reflns_theta_full 67.687
_diffrn_reflns_theta_max 68.361
_diffrn_reflns_theta_min 6.769
_exptl_absorpt_coefficient_mu 1.203
_exptl_absorpt_correction_T_max 1.000
_exptl_absorpt_correction_T_min 0.811
_exptl_absorpt_correction_type multi-scan
_exptl_absorpt_process_details 'REQAB (Rigaku, 1998)'
_exptl_crystal_colour Colorless
_exptl_crystal_density_diffrn 1.296
_exptl_crystal_description Prism
_exptl_crystal_F_000 1200
_exptl_crystal_size_max 0.200
_exptl_crystal_size_mid 0.160
_exptl_crystal_size_min 0.020
_refine_diff_density_max 1.120
_refine_diff_density_min -0.543
_refine_diff_density_rms 0.063
_refine_ls_extinction_method none
_refine_ls_goodness_of_fit_ref 1.029
_refine_ls_hydrogen_treatment constr
_refine_ls_matrix_type full
_refine_ls_number_parameters 779
_refine_ls_number_reflns 10295
_refine_ls_number_restraints 0
_refine_ls_restrained_S_all 1.029
_refine_ls_R_factor_all 0.0612
_refine_ls_R_factor_gt 0.0541
_refine_ls_shift/su_max 0.001
_refine_ls_shift/su_mean 0.000
_refine_ls_structure_factor_coef Fsqd
_refine_ls_weighting_details 'w=1/[\s^2^(Fo^2^)+(0.0850P)^2^+2.7269P] where P=(Fo^2^+2Fc^2^)/3'
_refine_ls_weighting_scheme calc
_refine_ls_wR_factor_gt 0.1467
_refine_ls_wR_factor_ref 0.1513
_reflns_Friedel_coverage 0.000
_reflns_number_gt 8873
_reflns_number_total 10295
_reflns_threshold_expression 'I > 2\s(I)'
_cod_data_source_file ol5b03384_si_003.cif
_cod_data_source_block f2plus
_cod_depositor_comments
;
The following automatic conversions were performed:

'_exptl_absorpt_correction_type' value 'Multi-scan' changed to
'multi-scan' according to
/usr/data/users/saulius/crontab/automatic-downloads/current/ACS/lib/dictionaries/cif_core.dic
dictionary named 'cif_core.dic' version 2.4.2 from 2011-04-26.

Automatic conversion script
Id: cif_fix_values 4268 2015-11-12 08:31:59Z antanas 

2019-01-18
Z value and formula fixed to values more according to usual
chemical conventions.                 miguel
;
_cod_original_formula_sum 'C84 H64 S2'
_cod_original_formula_weight 1137.47
_cod_original_formula_moiety '2(C42 H32 S)'
_cod_original_formula_units_Z 2
_cod_database_code 1542668
_shelx_shelxl_version_number 2014/7
_shelx_space_group_comment
;
The symmetry employed for this shelxl refinement is uniquely defined
by the following loop, which should always be used as a source of
symmetry information in preference to the above space-group names.
They are only intended as comments.
;
_shelx_estimated_absorpt_t_min 0.795
_shelx_estimated_absorpt_t_max 0.976

loop_
_space_group_symop_operation_xyz
'x, y, z'
'-x, -y, -z'

loop_
_atom_site_label
_atom_site_type_symbol
_atom_site_fract_x
_atom_site_fract_y
_atom_site_fract_z
_atom_site_U_iso_or_equiv
_atom_site_adp_type
_atom_site_occupancy
_atom_site_site_symmetry_order
_atom_site_calc_flag
_atom_site_refinement_flags_posn
_atom_site_refinement_flags_adp
S1 S 0.87877(7) -0.08145(4) 0.07026(2) 0.02550(15) Uani 1 1 d . .
S2 S 0.65882(7) 0.51597(4) 0.43803(2) 0.02994(16) Uani 1 1 d . .
C3 C 1.0822(3) 0.63225(16) 0.43613(10) 0.0295(5) Uani 1 1 d . .
H1 H 1.1739 0.6607 0.4659 0.035 Uiso 1 1 calc R U
C4 C 1.1417(3) 0.09820(15) 0.34070(10) 0.0279(5) Uani 1 1 d . .
H2 H 1.2308 0.1283 0.3712 0.033 Uiso 1 1 calc R U
C5 C 0.9601(4) 0.61223(18) 0.52206(11) 0.0383(6) Uani 1 1 d . .
H45 H 0.8839 0.5682 0.5268 0.046 Uiso 1 1 calc R U
H46 H 1.0715 0.6023 0.5399 0.046 Uiso 1 1 calc R U
C6 C 0.5504(3) 0.23853(16) 0.39621(12) 0.0349(6) Uani 1 1 d . .
H3 H 0.5176 0.2879 0.3841 0.042 Uiso 1 1 calc R U
C7 C 0.7751(3) -0.1016(2) 0.48343(12) 0.0433(7) Uani 1 1 d . .
H4 H 0.7846 -0.1238 0.5169 0.052 Uiso 1 1 calc R U
C8 C 0.5430(3) 0.23942(18) 0.45547(12) 0.0393(7) Uani 1 1 d . .
H5 H 0.5045 0.2894 0.4833 0.047 Uiso 1 1 calc R U
C9 C 1.0820(3) 0.62567(15) 0.37569(10) 0.0259(5) Uani 1 1 d . .
C10 C 0.6395(3) 0.54641(13) 0.25209(9) 0.0176(4) Uani 1 1 d . .
C11 C 0.3248(3) -0.14198(14) 0.19675(11) 0.0256(5) Uani 1 1 d . .
H6 H 0.2376 -0.1745 0.1664 0.031 Uiso 1 1 calc R U
C12 C 0.8971(3) 0.45634(13) 0.13888(9) 0.0185(4) Uani 1 1 d . .
C13 C 0.4685(3) -0.12234(14) 0.18016(10) 0.0229(5) Uani 1 1 d . .
H7 H 0.4795 -0.1423 0.1382 0.027 Uiso 1 1 calc R U
C14 C 0.7538(2) 0.40349(13) 0.26188(9) 0.0178(4) Uani 1 1 d . .
C15 C 0.4774(3) 0.34897(13) 0.08665(10) 0.0212(4) Uani 1 1 d . .
H8 H 0.4222 0.3500 0.1195 0.025 Uiso 1 1 calc R U
C16 C 0.6880(3) 0.00421(13) 0.15739(9) 0.0205(4) Uani 1 1 d . .
C17 C 0.4015(3) 0.31053(14) 0.02606(10) 0.0245(5) Uani 1 1 d . .
H9 H 0.2942 0.2841 0.0177 0.029 Uiso 1 1 calc R U
C18 C 0.5253(3) 0.46784(13) 0.31376(9) 0.0187(4) Uani 1 1 d . .
C19 C 0.8805(3) 0.00624(13) 0.25157(9) 0.0188(4) Uani 1 1 d . .
C20 C 0.8153(3) 0.54527(13) 0.34830(9) 0.0203(4) Uani 1 1 d . .
C21 C 0.5724(3) 0.62756(14) 0.27703(9) 0.0213(4) Uani 1 1 d . .
H10 H 0.5599 0.6462 0.3189 0.026 Uiso 1 1 calc R U
C22 C 0.8833(3) -0.15409(14) 0.11320(9) 0.0219(5) Uani 1 1 d . .
C23 C 0.5992(3) -0.07347(13) 0.22391(9) 0.0193(4) Uani 1 1 d . .
C24 C 0.9169(5) 0.7016(2) 0.55605(13) 0.0558(9) Uani 1 1 d . .
H53 H 0.9966 0.7452 0.5539 0.084 Uiso 1 1 calc R U
H54 H 0.9174 0.7064 0.5989 0.084 Uiso 1 1 calc R U
H55 H 0.8080 0.7124 0.5379 0.084 Uiso 1 1 calc R U
C25 C 0.7400(3) 0.43539(13) 0.16006(9) 0.0175(4) Uani 1 1 d . .
C26 C 1.1540(3) 0.47946(14) 0.08158(10) 0.0250(5) Uani 1 1 d . .
H11 H 1.2421 0.4884 0.0623 0.030 Uiso 1 1 calc R U
C27 C 0.8371(3) 0.29513(14) 0.17506(9) 0.0201(4) Uani 1 1 d . .
H12 H 0.8519 0.2774 0.1335 0.024 Uiso 1 1 calc R U
C28 C 0.9467(3) 0.58333(14) 0.33293(10) 0.0234(5) Uani 1 1 d . .
H13 H 0.9436 0.5802 0.2915 0.028 Uiso 1 1 calc R U
C29 C 0.6093(3) 0.57502(14) 0.15586(9) 0.0200(4) Uani 1 1 d . .
H14 H 0.6224 0.5574 0.1141 0.024 Uiso 1 1 calc R U
C30 C 0.5824(3) -0.04615(13) 0.28533(10) 0.0201(4) Uani 1 1 d . .
C31 C 0.2459(3) 0.40448(15) 0.28030(11) 0.0268(5) Uani 1 1 d . .
H15 H 0.1582 0.3785 0.2479 0.032 Uiso 1 1 calc R U
C32 C 1.1498(3) 0.08100(14) 0.27925(10) 0.0235(5) Uani 1 1 d . .
H16 H 1.2431 0.1009 0.2674 0.028 Uiso 1 1 calc R U
C33 C 0.7166(3) 0.00732(14) 0.33647(9) 0.0221(5) Uani 1 1 d . .
C34 C 0.3579(3) 0.45252(15) 0.38681(10) 0.0266(5) Uani 1 1 d . .
H17 H 0.3465 0.4607 0.4280 0.032 Uiso 1 1 calc R U
C35 C 0.8257(3) -0.13589(13) 0.16843(9) 0.0204(4) Uani 1 1 d . .
C36 C 0.6606(2) 0.52025(13) 0.19109(9) 0.0170(4) Uani 1 1 d . .
C37 C 1.0436(3) 0.49631(14) 0.17396(9) 0.0209(4) Uani 1 1 d . .
H18 H 1.0567 0.5154 0.2174 0.025 Uiso 1 1 calc R U
C38 C 0.7939(3) 0.34562(14) 0.29570(9) 0.0209(4) Uani 1 1 d . .
H19 H 0.7784 0.3625 0.3372 0.025 Uiso 1 1 calc R U
C39 C 0.7416(3) -0.00292(14) 0.10242(10) 0.0221(5) Uani 1 1 d . .
C40 C 0.8799(3) 0.42632(13) 0.07479(9) 0.0208(4) Uani 1 1 d . .
C41 C 0.8764(3) 0.23914(14) 0.20881(10) 0.0215(4) Uani 1 1 d . .
H20 H 0.9177 0.1835 0.1905 0.026 Uiso 1 1 calc R U
C42 C 0.5059(3) 0.47757(14) 0.37363(9) 0.0218(4) Uani 1 1 d . .
C43 C 0.9536(3) 0.59880(15) 0.45450(10) 0.0284(5) Uani 1 1 d . .
C44 C 0.6522(3) 0.09450(15) 0.37347(10) 0.0249(5) Uani 1 1 d . .
C45 C 0.9554(3) -0.23373(14) 0.08843(10) 0.0243(5) Uani 1 1 d . .
H21 H 0.9913 -0.2461 0.0501 0.029 Uiso 1 1 calc R U
C46 C 0.8696(3) 0.02644(14) 0.31336(9) 0.0210(4) Uani 1 1 d . .
C47 C 0.4358(3) -0.06731(14) 0.30168(10) 0.0236(5) Uani 1 1 d . .
H22 H 0.4245 -0.0491 0.3436 0.028 Uiso 1 1 calc R U
C48 C 0.9210(3) -0.27638(14) 0.17520(10) 0.0263(5) Uani 1 1 d . .
H23 H 0.9355 -0.3172 0.1972 0.032 Uiso 1 1 calc R U
C49 C 0.9745(3) -0.29436(14) 0.11959(10) 0.0260(5) Uani 1 1 d . .
H24 H 1.0240 -0.3480 0.1028 0.031 Uiso 1 1 calc R U
C50 C 0.6837(3) 0.49140(13) 0.29461(9) 0.0184(4) Uani 1 1 d . .
C51 C 1.0212(3) 0.03455(13) 0.23528(10) 0.0209(4) Uani 1 1 d . .
H25 H 1.0284 0.0216 0.1932 0.025 Uiso 1 1 calc R U
C52 C 0.7756(2) 0.37764(13) 0.20093(9) 0.0179(4) Uani 1 1 d . .
C53 C 0.2289(3) 0.41616(16) 0.34035(11) 0.0287(5) Uani 1 1 d . .
H26 H 0.1288 0.3992 0.3494 0.034 Uiso 1 1 calc R U
C54 C 0.3080(3) -0.11403(14) 0.25800(11) 0.0261(5) Uani 1 1 d . .
H27 H 0.2090 -0.1270 0.2698 0.031 Uiso 1 1 calc R U
C55 C 0.8182(3) 0.55531(14) 0.40992(10) 0.0239(5) Uani 1 1 d . .
C56 C 0.7483(3) -0.04974(13) 0.20006(9) 0.0195(4) Uani 1 1 d . .
C57 C 1.0031(3) 0.07127(15) 0.35718(10) 0.0266(5) Uani 1 1 d . .
H28 H 0.9979 0.0834 0.3994 0.032 Uiso 1 1 calc R U
C58 C 0.5784(3) 0.11522(14) 0.09015(10) 0.0230(5) Uani 1 1 d . .
H29 H 0.5416 0.1533 0.0675 0.028 Uiso 1 1 calc R U
C59 C 1.1719(3) 0.50825(14) 0.14480(10) 0.0232(5) Uani 1 1 d . .
H30 H 1.2723 0.5364 0.1686 0.028 Uiso 1 1 calc R U
C60 C 0.6348(3) 0.38561(13) 0.09796(9) 0.0184(4) Uani 1 1 d . .
C61 C 0.6884(3) 0.05366(14) 0.06861(10) 0.0220(5) Uani 1 1 d . .
C62 C 0.8552(3) 0.26474(14) 0.26973(10) 0.0222(5) Uani 1 1 d . .
H31 H 0.8828 0.2269 0.2934 0.027 Uiso 1 1 calc R U
C63 C 0.7563(3) 0.04622(16) 0.01085(10) 0.0279(5) Uani 1 1 d . .
H47 H 0.7302 -0.0145 -0.0178 0.033 Uiso 1 1 calc R U
H48 H 0.8765 0.0548 0.0215 0.033 Uiso 1 1 calc R U
C64 C 0.4036(3) 0.19279(15) 0.16869(11) 0.0284(5) Uani 1 1 d . .
H49 H 0.4558 0.2514 0.1751 0.034 Uiso 1 1 calc R U
H50 H 0.3840 0.1910 0.2090 0.034 Uiso 1 1 calc R U
C65 C 0.7057(3) 0.01365(17) 0.44059(10) 0.0308(5) Uani 1 1 d . .
C66 C 0.5194(3) 0.12310(14) 0.14459(10) 0.0229(5) Uani 1 1 d . .
C67 C 1.0087(3) 0.43763(14) 0.04598(10) 0.0244(5) Uani 1 1 d . .
H32 H 0.9973 0.4170 0.0026 0.029 Uiso 1 1 calc R U
C68 C 1.2235(3) 0.66397(17) 0.35702(11) 0.0325(6) Uani 1 1 d . .
H51 H 1.2408 0.6249 0.3164 0.039 Uiso 1 1 calc R U
H52 H 1.3233 0.6656 0.3867 0.039 Uiso 1 1 calc R U
C69 C 0.3913(3) 0.43083(14) 0.26775(10) 0.0231(5) Uani 1 1 d . .
H33 H 0.4007 0.4236 0.2265 0.028 Uiso 1 1 calc R U
C70 C 0.6464(3) 0.09615(17) 0.43354(10) 0.0305(5) Uani 1 1 d . .
C71 C 0.8465(3) -0.19870(14) 0.19874(10) 0.0246(5) Uani 1 1 d . .
H34 H 0.8083 -0.1876 0.2366 0.029 Uiso 1 1 calc R U
C72 C 0.6955(3) 0.11006(18) -0.02247(11) 0.0336(6) Uani 1 1 d . .
H56 H 0.5766 0.1019 -0.0340 0.050 Uiso 1 1 calc R U
H57 H 0.7452 0.0989 -0.0594 0.050 Uiso 1 1 calc R U
H58 H 0.7252 0.1706 0.0045 0.050 Uiso 1 1 calc R U
C73 C 0.5907(3) 0.16887(18) 0.47462(12) 0.0378(6) Uani 1 1 d . .
H35 H 0.5855 0.1701 0.5152 0.045 Uiso 1 1 calc R U
C74 C 0.5408(3) 0.65337(14) 0.18074(10) 0.0224(5) Uani 1 1 d . .
H36 H 0.5049 0.6887 0.1560 0.027 Uiso 1 1 calc R U
C75 C 0.8073(3) -0.12115(17) 0.37928(11) 0.0332(6) Uani 1 1 d . .
H37 H 0.8382 -0.1558 0.3418 0.040 Uiso 1 1 calc R U
C76 C 0.4800(3) 0.31021(15) -0.02225(10) 0.0270(5) Uani 1 1 d . .
H38 H 0.4248 0.2852 -0.0632 0.032 Uiso 1 1 calc R U
C77 C 0.7499(3) -0.03855(16) 0.38554(10) 0.0271(5) Uani 1 1 d . .
C78 C 0.6385(3) 0.34616(15) -0.01122(10) 0.0257(5) Uani 1 1 d . .
H39 H 0.6930 0.3453 -0.0442 0.031 Uiso 1 1 calc R U
C79 C 0.5241(3) 0.68100(14) 0.24227(10) 0.0228(5) Uani 1 1 d . .
H40 H 0.4801 0.7360 0.2601 0.027 Uiso 1 1 calc R U
C80 C 0.5753(3) 0.06688(14) 0.17643(9) 0.0219(5) Uani 1 1 d . .
H41 H 0.5351 0.0712 0.2131 0.026 Uiso 1 1 calc R U
C86 C 0.7165(3) 0.38372(13) 0.04943(9) 0.0209(4) Uani 1 1 d . .
C83 C 0.6057(3) 0.16536(15) 0.35448(11) 0.0285(5) Uani 1 1 d . .
H42 H 0.6112 0.1644 0.3140 0.034 Uiso 1 1 calc R U
C81 C 0.7177(3) -0.0190(2) 0.49033(11) 0.0404(7) Uani 1 1 d . .
H43 H 0.6867 0.0152 0.5279 0.049 Uiso 1 1 calc R U
C82 C 0.8192(3) -0.1529(2) 0.42883(13) 0.0406(6) Uani 1 1 d . .
H44 H 0.8576 -0.2098 0.4251 0.049 Uiso 1 1 calc R U
C84 C 0.2396(3) 0.18232(18) 0.12642(12) 0.0377(6) Uani 1 1 d . .
H59 H 0.2580 0.1801 0.0856 0.057 Uiso 1 1 calc R U
H60 H 0.1746 0.2325 0.1429 0.057 Uiso 1 1 calc R U
H61 H 0.1811 0.1276 0.1237 0.057 Uiso 1 1 calc R U
C85 C 1.1978(4) 0.7557(2) 0.35404(14) 0.0459(7) Uani 1 1 d . .
H62 H 1.1084 0.7533 0.3207 0.069 Uiso 1 1 calc R U
H63 H 1.2979 0.7798 0.3465 0.069 Uiso 1 1 calc R U
H64 H 1.1703 0.7934 0.3930 0.069 Uiso 1 1 calc R U

loop_
_atom_site_aniso_label
_atom_site_aniso_U_11
_atom_site_aniso_U_22
_atom_site_aniso_U_33
_atom_site_aniso_U_23
_atom_site_aniso_U_13
_atom_site_aniso_U_12
S1 0.0306(3) 0.0251(3) 0.0216(3) 0.0077(2) 0.0063(2) 0.0051(2)
S2 0.0318(3) 0.0400(3) 0.0162(3) 0.0075(2) 0.0025(2) -0.0125(3)
C3 0.0290(13) 0.0289(12) 0.0234(11) 0.0018(9) -0.0023(9) -0.0097(10)
C4 0.0219(12) 0.0270(12) 0.0268(11) 0.0010(9) -0.0032(9) -0.0042(9)
C5 0.0464(16) 0.0422(15) 0.0203(11) 0.0066(10) -0.0034(10) -0.0181(12)
C6 0.0270(13) 0.0258(12) 0.0444(14) 0.0020(11) 0.0039(11) -0.0045(10)
C7 0.0372(15) 0.0653(19) 0.0353(14) 0.0315(14) -0.0029(11) -0.0013(14)
C8 0.0277(14) 0.0356(14) 0.0372(14) -0.0121(11) 0.0054(11) -0.0069(11)
C9 0.0244(12) 0.0245(11) 0.0255(11) 0.0034(9) 0.0045(9) -0.0021(9)
C10 0.0170(10) 0.0174(10) 0.0183(10) 0.0064(8) 0.0017(8) -0.0044(8)
C11 0.0213(12) 0.0188(10) 0.0339(12) 0.0099(9) -0.0064(9) -0.0046(9)
C12 0.0210(11) 0.0149(9) 0.0195(10) 0.0052(8) 0.0037(8) 0.0010(8)
C13 0.0254(12) 0.0184(10) 0.0228(10) 0.0068(8) -0.0025(9) -0.0015(9)
C14 0.0148(10) 0.0182(10) 0.0196(10) 0.0057(8) 0.0017(8) -0.0020(8)
C15 0.0229(11) 0.0186(10) 0.0209(10) 0.0060(8) 0.0008(8) -0.0003(9)
C16 0.0220(11) 0.0170(10) 0.0200(10) 0.0047(8) -0.0010(8) -0.0045(8)
C17 0.0242(12) 0.0205(11) 0.0247(11) 0.0047(9) -0.0027(9) -0.0039(9)
C18 0.0196(11) 0.0162(10) 0.0210(10) 0.0067(8) 0.0044(8) 0.0008(8)
C19 0.0194(11) 0.0123(9) 0.0223(10) 0.0046(8) -0.0014(8) 0.0002(8)
C20 0.0212(11) 0.0183(10) 0.0198(10) 0.0043(8) 0.0029(8) 0.0002(8)
C21 0.0239(12) 0.0205(10) 0.0181(10) 0.0034(8) 0.0057(8) -0.0009(9)
C22 0.0204(11) 0.0207(10) 0.0201(10) 0.0040(8) -0.0040(8) -0.0031(9)
C23 0.0194(11) 0.0146(10) 0.0238(10) 0.0086(8) -0.0014(8) -0.0008(8)
C24 0.089(3) 0.0483(17) 0.0289(14) 0.0094(13) 0.0145(15) 0.0059(17)
C25 0.0189(11) 0.0177(10) 0.0144(9) 0.0036(8) 0.0017(8) -0.0027(8)
C26 0.0248(12) 0.0228(11) 0.0314(12) 0.0110(9) 0.0118(9) 0.0030(9)
C27 0.0205(11) 0.0192(10) 0.0180(10) 0.0029(8) 0.0024(8) -0.0025(8)
C28 0.0246(12) 0.0249(11) 0.0188(10) 0.0034(8) 0.0056(9) -0.0015(9)
C29 0.0219(11) 0.0205(10) 0.0178(10) 0.0068(8) 0.0025(8) -0.0041(9)
C30 0.0203(11) 0.0153(10) 0.0243(10) 0.0075(8) -0.0002(8) 0.0001(8)
C31 0.0210(12) 0.0276(12) 0.0303(12) 0.0106(9) -0.0026(9) -0.0039(9)
C32 0.0190(11) 0.0192(10) 0.0304(11) 0.0057(9) 0.0033(9) -0.0016(9)
C33 0.0230(12) 0.0215(11) 0.0202(10) 0.0055(8) 0.0012(9) -0.0028(9)
C34 0.0265(13) 0.0312(12) 0.0264(11) 0.0131(9) 0.0089(9) -0.0003(10)
C35 0.0200(11) 0.0154(10) 0.0212(10) 0.0025(8) -0.0032(8) -0.0040(8)
C36 0.0155(10) 0.0150(9) 0.0186(10) 0.0035(8) 0.0015(8) -0.0039(8)
C37 0.0227(12) 0.0199(10) 0.0199(10) 0.0060(8) 0.0039(8) 0.0023(9)
C38 0.0204(11) 0.0240(11) 0.0191(10) 0.0083(8) 0.0028(8) -0.0016(9)
C39 0.0202(11) 0.0193(10) 0.0241(11) 0.0051(8) 0.0003(8) -0.0032(9)
C40 0.0258(12) 0.0168(10) 0.0201(10) 0.0059(8) 0.0049(8) 0.0018(9)
C41 0.0201(11) 0.0169(10) 0.0263(11) 0.0057(8) 0.0029(9) -0.0001(8)
C42 0.0230(12) 0.0223(11) 0.0199(10) 0.0068(8) 0.0031(8) -0.0006(9)
C43 0.0306(13) 0.0286(12) 0.0225(11) 0.0050(9) 0.0009(9) -0.0067(10)
C44 0.0204(11) 0.0256(11) 0.0236(11) 0.0020(9) 0.0022(9) -0.0061(9)
C45 0.0233(12) 0.0224(11) 0.0209(10) 0.0011(8) -0.0020(9) -0.0012(9)
C46 0.0215(11) 0.0187(10) 0.0210(10) 0.0051(8) 0.0009(8) -0.0008(9)
C47 0.0249(12) 0.0206(10) 0.0269(11) 0.0099(9) 0.0042(9) 0.0006(9)
C48 0.0284(13) 0.0177(10) 0.0297(12) 0.0074(9) -0.0033(9) -0.0037(9)
C49 0.0251(12) 0.0165(10) 0.0289(11) 0.0004(9) -0.0025(9) -0.0002(9)
C50 0.0198(11) 0.0193(10) 0.0151(9) 0.0047(8) 0.0022(8) -0.0019(8)
C51 0.0227(11) 0.0167(10) 0.0218(10) 0.0051(8) 0.0020(8) 0.0008(8)
C52 0.0160(10) 0.0173(10) 0.0188(10) 0.0051(8) 0.0003(8) -0.0036(8)
C53 0.0219(12) 0.0332(13) 0.0357(13) 0.0169(10) 0.0058(10) -0.0021(10)
C54 0.0207(12) 0.0211(11) 0.0392(13) 0.0145(10) 0.0030(9) -0.0005(9)
C55 0.0261(12) 0.0231(11) 0.0205(10) 0.0047(8) 0.0033(9) -0.0048(9)
C56 0.0215(11) 0.0172(10) 0.0174(10) 0.0040(8) -0.0005(8) -0.0027(8)
C57 0.0247(12) 0.0303(12) 0.0195(10) 0.0025(9) -0.0004(9) -0.0039(10)
C58 0.0247(12) 0.0215(11) 0.0234(11) 0.0101(9) 0.0000(9) -0.0034(9)
C59 0.0195(11) 0.0204(10) 0.0311(11) 0.0103(9) 0.0043(9) -0.0003(9)
C60 0.0230(11) 0.0141(9) 0.0151(9) 0.0024(8) -0.0008(8) 0.0007(8)
C61 0.0237(12) 0.0189(10) 0.0211(10) 0.0053(8) -0.0003(9) -0.0041(9)
C62 0.0208(11) 0.0203(10) 0.0270(11) 0.0115(9) 0.0004(9) -0.0027(9)
C63 0.0320(13) 0.0301(12) 0.0229(11) 0.0098(9) 0.0062(9) 0.0020(10)
C64 0.0366(14) 0.0247(11) 0.0294(12) 0.0135(9) 0.0113(10) 0.0067(10)
C65 0.0260(13) 0.0417(14) 0.0233(11) 0.0106(10) 0.0001(9) -0.0048(11)
C66 0.0258(12) 0.0188(10) 0.0218(10) 0.0049(8) 0.0009(9) -0.0034(9)
C67 0.0329(13) 0.0219(11) 0.0198(10) 0.0065(8) 0.0093(9) 0.0038(9)
C68 0.0278(13) 0.0376(14) 0.0258(12) 0.0012(10) 0.0052(10) -0.0104(11)
C69 0.0249(12) 0.0247(11) 0.0189(10) 0.0074(8) 0.0008(9) -0.0018(9)
C70 0.0243(12) 0.0386(13) 0.0216(11) 0.0012(10) 0.0018(9) -0.0083(10)
C71 0.0253(12) 0.0211(11) 0.0258(11) 0.0070(9) 0.0012(9) -0.0025(9)
C72 0.0336(14) 0.0444(15) 0.0294(12) 0.0202(11) 0.0071(10) 0.0044(11)
C73 0.0329(15) 0.0447(15) 0.0270(12) -0.0009(11) 0.0062(10) -0.0061(12)
C74 0.0256(12) 0.0193(10) 0.0237(11) 0.0098(8) 0.0028(9) -0.0009(9)
C75 0.0329(14) 0.0393(14) 0.0300(12) 0.0167(11) 0.0016(10) 0.0033(11)
C76 0.0350(14) 0.0233(11) 0.0163(10) 0.0016(8) -0.0039(9) -0.0020(10)
C77 0.0229(12) 0.0371(13) 0.0211(11) 0.0113(10) -0.0002(9) -0.0037(10)
C78 0.0336(13) 0.0244(11) 0.0179(10) 0.0057(9) 0.0038(9) 0.0008(10)
C79 0.0250(12) 0.0154(10) 0.0270(11) 0.0047(8) 0.0062(9) -0.0002(9)
C80 0.0248(12) 0.0205(10) 0.0184(10) 0.0046(8) 0.0022(8) -0.0052(9)
C86 0.0272(12) 0.0165(10) 0.0176(10) 0.0040(8) 0.0029(8) 0.0001(9)
C83 0.0264(13) 0.0242(11) 0.0302(12) 0.0026(9) 0.0042(9) -0.0060(10)
C81 0.0364(15) 0.0632(18) 0.0211(12) 0.0144(12) 0.0019(10) -0.0063(13)
C82 0.0361(15) 0.0524(17) 0.0409(15) 0.0280(13) 0.0010(12) 0.0026(13)
C84 0.0336(15) 0.0387(14) 0.0426(15) 0.0121(12) 0.0135(12) 0.0104(12)
C85 0.0375(16) 0.0589(18) 0.0518(17) 0.0319(15) 0.0093(13) -0.0086(14)

loop_
_atom_type_symbol
_atom_type_description
_atom_type_scat_dispersion_real
_atom_type_scat_dispersion_imag
_atom_type_scat_source
C C 0.0181 0.0091 'International Tables Vol C Tables 4.2.6.8 and 6.1.1.4'
H H 0.0000 0.0000 'International Tables Vol C Tables 4.2.6.8 and 6.1.1.4'
S S 0.3331 0.5567 'International Tables Vol C Tables 4.2.6.8 and 6.1.1.4'

loop_
_geom_angle_atom_site_label_1
_geom_angle_atom_site_label_2
_geom_angle_atom_site_label_3
_geom_angle
C22 S1 C39 103.24(11)
C42 S2 C55 103.53(10)
C43 C3 C9 122.0(2)
C57 C4 C32 119.4(2)
C24 C5 C43 112.2(2)
C8 C6 C83 120.3(3)
C81 C7 C82 121.4(2)
C73 C8 C6 121.2(2)
C3 C9 C28 117.9(2)
C3 C9 C68 120.9(2)
C28 C9 C68 121.3(2)
C36 C10 C21 119.00(18)
C36 C10 C50 124.05(18)
C21 C10 C50 116.96(18)
C13 C11 C54 119.7(2)
C37 C12 C40 120.1(2)
C37 C12 C25 128.85(18)
C40 C12 C25 111.01(18)
C11 C13 C23 121.6(2)
C52 C14 C38 118.79(19)
C52 C14 C50 123.74(18)
C38 C14 C50 117.45(18)
C60 C15 C17 118.7(2)
C80 C16 C39 117.48(19)
C80 C16 C56 117.32(19)
C39 C16 C56 125.2(2)
C76 C17 C15 121.1(2)
C42 C18 C69 116.9(2)
C42 C18 C50 124.89(18)
C69 C18 C50 118.17(18)
C46 C19 C51 119.06(19)
C46 C19 C56 122.90(19)
C51 C19 C56 117.97(18)
C55 C20 C28 117.51(19)
C55 C20 C50 125.80(19)
C28 C20 C50 116.60(18)
C79 C21 C10 121.63(19)
C35 C22 C45 120.6(2)
C35 C22 S1 124.53(17)
C45 C22 S1 114.81(17)
C30 C23 C13 118.6(2)
C30 C23 C56 124.18(18)
C13 C23 C56 117.18(19)
C52 C25 C36 112.74(16)
C52 C25 C60 112.44(16)
C36 C25 C60 109.66(17)
C52 C25 C12 110.19(17)
C36 C25 C12 110.74(16)
C60 C25 C12 100.44(16)
C59 C26 C67 120.7(2)
C41 C27 C52 121.41(19)
C9 C28 C20 122.8(2)
C74 C29 C36 121.32(19)
C23 C30 C47 119.30(19)
C23 C30 C33 122.80(19)
C47 C30 C33 117.89(19)
C69 C31 C53 119.6(2)
C51 C32 C4 119.6(2)
C46 C33 C30 113.26(17)
C46 C33 C44 109.62(17)
C30 C33 C44 110.12(18)
C46 C33 C77 113.36(18)
C30 C33 C77 109.06(17)
C44 C33 C77 100.70(17)
C53 C34 C42 120.4(2)
C22 C35 C71 117.5(2)
C22 C35 C56 124.57(18)
C71 C35 C56 117.81(19)
C10 C36 C29 118.84(19)
C10 C36 C25 123.43(18)
C29 C36 C25 117.72(18)
C12 C37 C59 119.20(19)
C62 C38 C14 121.4(2)
C16 C39 C61 121.2(2)
C16 C39 S1 123.36(17)
C61 C39 S1 115.43(17)
C67 C40 C12 120.4(2)
C67 C40 C86 130.80(19)
C12 C40 C86 108.74(18)
C27 C41 C62 119.6(2)
C18 C42 C34 121.1(2)
C18 C42 S2 125.24(17)
C34 C42 S2 113.62(16)
C3 C43 C55 118.9(2)
C3 C43 C5 118.8(2)
C55 C43 C5 122.3(2)
C83 C44 C70 120.9(2)
C83 C44 C33 128.3(2)
C70 C44 C33 110.8(2)
C49 C45 C22 120.4(2)
C19 C46 C57 118.7(2)
C19 C46 C33 123.67(19)
C57 C46 C33 117.55(19)
C54 C47 C30 121.3(2)
C49 C48 C71 119.7(2)
C48 C49 C45 119.7(2)
C10 C50 C18 107.57(17)
C10 C50 C14 112.12(16)
C18 C50 C14 106.53(16)
C10 C50 C20 107.92(16)
C18 C50 C20 114.61(17)
C14 C50 C20 108.18(17)
C32 C51 C19 121.4(2)
C14 C52 C27 119.21(18)
C14 C52 C25 123.59(18)
C27 C52 C25 117.18(18)
C34 C53 C31 119.7(2)
C47 C54 C11 119.6(2)
C20 C55 C43 120.7(2)
C20 C55 S2 123.71(17)
C43 C55 S2 115.54(17)
C23 C56 C19 112.63(17)
C23 C56 C35 108.14(16)
C19 C56 C35 106.46(17)
C23 C56 C16 106.76(17)
C19 C56 C16 108.68(16)
C35 C56 C16 114.29(17)
C4 C57 C46 121.8(2)
C61 C58 C66 121.7(2)
C26 C59 C37 120.6(2)
C15 C60 C86 120.60(19)
C15 C60 C25 128.30(19)
C86 C60 C25 111.04(18)
C58 C61 C39 118.7(2)
C58 C61 C63 122.09(19)
C39 C61 C63 119.2(2)
C38 C62 C41 119.60(19)
C61 C63 C72 116.2(2)
C66 C64 C84 113.8(2)
C77 C65 C81 119.5(2)
C77 C65 C70 109.2(2)
C81 C65 C70 131.3(2)
C80 C66 C58 117.8(2)
C80 C66 C64 121.2(2)
C58 C66 C64 121.05(19)
C26 C67 C40 119.0(2)
C9 C68 C85 113.0(2)
C31 C69 C18 122.3(2)
C73 C70 C44 120.2(2)
C73 C70 C65 131.2(2)
C44 C70 C65 108.7(2)
C48 C71 C35 122.0(2)
C8 C73 C70 118.8(2)
C29 C74 C79 119.96(19)
C77 C75 C82 119.0(2)
C17 C76 C78 120.5(2)
C75 C77 C65 121.1(2)
C75 C77 C33 128.1(2)
C65 C77 C33 110.7(2)
C76 C78 C86 118.7(2)
C21 C79 C74 119.2(2)
C66 C80 C16 123.2(2)
C78 C86 C60 120.3(2)
C78 C86 C40 131.0(2)
C60 C86 C40 108.68(18)
C44 C83 C6 118.5(2)
C7 C81 C65 118.8(3)
C7 C82 C75 120.2(3)

loop_
_geom_bond_atom_site_label_1
_geom_bond_atom_site_label_2
_geom_bond_distance
S1 C22 1.761(2)
S1 C39 1.769(2)
S2 C42 1.751(2)
S2 C55 1.764(2)
C3 C43 1.379(3)
C3 C9 1.382(3)
C4 C57 1.380(3)
C4 C32 1.386(3)
C5 C24 1.477(4)
C5 C43 1.516(3)
C6 C8 1.391(4)
C6 C83 1.398(3)
C7 C81 1.380(4)
C7 C82 1.385(4)
C8 C73 1.383(4)
C9 C28 1.391(3)
C9 C68 1.509(3)
C10 C36 1.391(3)
C10 C21 1.403(3)
C10 C50 1.533(3)
C11 C13 1.377(3)
C11 C54 1.387(3)
C12 C37 1.383(3)
C12 C40 1.403(3)
C12 C25 1.539(3)
C13 C23 1.406(3)
C14 C52 1.392(3)
C14 C38 1.410(3)
C14 C50 1.540(3)
C15 C60 1.383(3)
C15 C17 1.395(3)
C16 C80 1.393(3)
C16 C39 1.396(3)
C16 C56 1.548(3)
C17 C76 1.388(3)
C18 C42 1.393(3)
C18 C69 1.401(3)
C18 C50 1.538(3)
C19 C46 1.393(3)
C19 C51 1.402(3)
C19 C56 1.534(3)
C20 C55 1.394(3)
C20 C28 1.397(3)
C20 C50 1.546(3)
C21 C79 1.380(3)
C22 C35 1.391(3)
C22 C45 1.404(3)
C23 C30 1.391(3)
C23 C56 1.530(3)
C25 C52 1.529(3)
C25 C36 1.531(3)
C25 C60 1.539(3)
C26 C59 1.384(3)
C26 C67 1.388(3)
C27 C41 1.382(3)
C27 C52 1.404(3)
C29 C74 1.373(3)
C29 C36 1.410(3)
C30 C47 1.404(3)
C30 C33 1.527(3)
C31 C69 1.383(3)
C31 C53 1.385(3)
C32 C51 1.385(3)
C33 C46 1.523(3)
C33 C44 1.539(3)
C33 C77 1.541(3)
C34 C53 1.378(3)
C34 C42 1.401(3)
C35 C71 1.402(3)
C35 C56 1.541(3)
C37 C59 1.395(3)
C38 C62 1.383(3)
C39 C61 1.413(3)
C40 C67 1.390(3)
C40 C86 1.465(3)
C41 C62 1.390(3)
C43 C55 1.416(3)
C44 C83 1.383(3)
C44 C70 1.404(3)
C45 C49 1.385(3)
C46 C57 1.402(3)
C47 C54 1.378(3)
C48 C49 1.382(3)
C48 C71 1.384(3)
C58 C61 1.379(3)
C58 C66 1.403(3)
C60 C86 1.403(3)
C61 C63 1.513(3)
C63 C72 1.517(3)
C64 C66 1.507(3)
C64 C84 1.529(4)
C65 C77 1.398(3)
C65 C81 1.410(3)
C65 C70 1.464(4)
C66 C80 1.382(3)
C68 C85 1.510(4)
C70 C73 1.388(4)
C74 C79 1.393(3)
C75 C77 1.381(4)
C75 C82 1.397(3)
C76 C78 1.389(3)
C78 C86 1.399(3)

loop_
_geom_torsion_atom_site_label_1
_geom_torsion_atom_site_label_2
_geom_torsion_atom_site_label_3
_geom_torsion_atom_site_label_4
_geom_torsion
C83 C6 C8 C73 0.4(4)
C43 C3 C9 C28 -0.3(4)
C43 C3 C9 C68 179.2(2)
C54 C11 C13 C23 -0.7(3)
C60 C15 C17 C76 -1.2(3)
C36 C10 C21 C79 1.3(3)
C50 C10 C21 C79 -178.17(19)
C39 S1 C22 C35 -15.2(2)
C39 S1 C22 C45 166.61(16)
C11 C13 C23 C30 1.2(3)
C11 C13 C23 C56 -175.70(19)
C37 C12 C25 C52 -57.0(3)
C40 C12 C25 C52 120.99(18)
C37 C12 C25 C36 68.4(3)
C40 C12 C25 C36 -113.60(19)
C37 C12 C25 C60 -175.8(2)
C40 C12 C25 C60 2.2(2)
C3 C9 C28 C20 -2.1(4)
C68 C9 C28 C20 178.4(2)
C55 C20 C28 C9 3.7(3)
C50 C20 C28 C9 -173.1(2)
C13 C23 C30 C47 -0.6(3)
C56 C23 C30 C47 176.07(19)
C13 C23 C30 C33 -179.89(19)
C56 C23 C30 C33 -3.2(3)
C57 C4 C32 C51 -2.1(3)
C23 C30 C33 C46 -0.6(3)
C47 C30 C33 C46 -179.90(18)
C23 C30 C33 C44 122.5(2)
C47 C30 C33 C44 -56.8(2)
C23 C30 C33 C77 -127.8(2)
C47 C30 C33 C77 52.9(3)
C45 C22 C35 C71 1.7(3)
S1 C22 C35 C71 -176.46(16)
C45 C22 C35 C56 178.57(19)
S1 C22 C35 C56 0.4(3)
C21 C10 C36 C29 -1.9(3)
C50 C10 C36 C29 177.56(18)
C21 C10 C36 C25 176.91(18)
C50 C10 C36 C25 -3.7(3)
C74 C29 C36 C10 0.5(3)
C74 C29 C36 C25 -178.29(19)
C52 C25 C36 C10 6.6(3)
C60 C25 C36 C10 132.7(2)
C12 C25 C36 C10 -117.4(2)
C52 C25 C36 C29 -174.64(17)
C60 C25 C36 C29 -48.5(2)
C12 C25 C36 C29 61.4(2)
C40 C12 C37 C59 1.6(3)
C25 C12 C37 C59 179.47(19)
C52 C14 C38 C62 0.6(3)
C50 C14 C38 C62 179.06(19)
C80 C16 C39 C61 2.4(3)
C56 C16 C39 C61 -175.31(19)
C80 C16 C39 S1 -177.73(15)
C56 C16 C39 S1 4.5(3)
C22 S1 C39 C16 12.6(2)
C22 S1 C39 C61 -167.51(16)
C37 C12 C40 C67 -1.0(3)
C25 C12 C40 C67 -179.22(19)
C37 C12 C40 C86 177.60(19)
C25 C12 C40 C86 -0.6(2)
C52 C27 C41 C62 -0.1(3)
C69 C18 C42 C34 -0.9(3)
C50 C18 C42 C34 -178.5(2)
C69 C18 C42 S2 176.09(17)
C50 C18 C42 S2 -1.5(3)
C53 C34 C42 C18 1.1(3)
C53 C34 C42 S2 -176.23(19)
C55 S2 C42 C18 10.1(2)
C55 S2 C42 C34 -172.69(17)
C9 C3 C43 C55 0.9(4)
C9 C3 C43 C5 -177.4(2)
C24 C5 C43 C3 79.1(3)
C24 C5 C43 C55 -99.1(3)
C46 C33 C44 C83 58.2(3)
C30 C33 C44 C83 -67.1(3)
C77 C33 C44 C83 177.9(2)
C46 C33 C44 C70 -121.1(2)
C30 C33 C44 C70 113.7(2)
C77 C33 C44 C70 -1.4(2)
C35 C22 C45 C49 -1.9(3)
S1 C22 C45 C49 176.43(16)
C51 C19 C46 C57 -2.7(3)
C56 C19 C46 C57 174.3(2)
C51 C19 C46 C33 173.64(19)
C56 C19 C46 C33 -9.4(3)
C30 C33 C46 C19 6.9(3)
C44 C33 C46 C19 -116.5(2)
C77 C33 C46 C19 131.8(2)
C30 C33 C46 C57 -176.75(19)
C44 C33 C46 C57 59.8(3)
C77 C33 C46 C57 -51.8(3)
C23 C30 C47 C54 -0.5(3)
C33 C30 C47 C54 178.84(19)
C71 C48 C49 C45 1.1(3)
C22 C45 C49 C48 0.4(3)
C36 C10 C50 C18 -117.0(2)
C21 C10 C50 C18 62.4(2)
C36 C10 C50 C14 -0.2(3)
C21 C10 C50 C14 179.21(17)
C36 C10 C50 C20 118.8(2)
C21 C10 C50 C20 -61.7(2)
C42 C18 C50 C10 -131.8(2)
C69 C18 C50 C10 50.6(2)
C42 C18 C50 C14 107.8(2)
C69 C18 C50 C14 -69.8(2)
C42 C18 C50 C20 -11.8(3)
C69 C18 C50 C20 170.60(18)
C52 C14 C50 C10 0.6(3)
C38 C14 C50 C10 -177.84(17)
C52 C14 C50 C18 118.0(2)
C38 C14 C50 C18 -60.4(2)
C52 C14 C50 C20 -118.3(2)
C38 C14 C50 C20 63.3(2)
C55 C20 C50 C10 135.8(2)
C28 C20 C50 C10 -47.7(2)
C55 C20 C50 C18 16.0(3)
C28 C20 C50 C18 -167.46(18)
C55 C20 C50 C14 -102.7(2)
C28 C20 C50 C14 73.9(2)
C4 C32 C51 C19 1.6(3)
C46 C19 C51 C32 0.9(3)
C56 C19 C51 C32 -176.27(19)
C38 C14 C52 C27 -0.2(3)
C50 C14 C52 C27 -178.56(18)
C38 C14 C52 C25 -178.64(18)
C50 C14 C52 C25 3.0(3)
C41 C27 C52 C14 -0.1(3)
C41 C27 C52 C25 178.51(18)
C36 C25 C52 C14 -6.2(3)
C60 C25 C52 C14 -130.8(2)
C12 C25 C52 C14 118.0(2)
C36 C25 C52 C27 175.26(17)
C60 C25 C52 C27 50.7(2)
C12 C25 C52 C27 -60.5(2)
C42 C34 C53 C31 -0.1(4)
C69 C31 C53 C34 -1.1(4)
C30 C47 C54 C11 1.0(3)
C13 C11 C54 C47 -0.4(3)
C28 C20 C55 C43 -3.0(3)
C50 C20 C55 C43 173.5(2)
C28 C20 C55 S2 177.10(17)
C50 C20 C55 S2 -6.4(3)
C3 C43 C55 C20 0.8(4)
C5 C43 C55 C20 179.0(2)
C3 C43 C55 S2 -179.28(19)
C5 C43 C55 S2 -1.1(3)
C42 S2 C55 C20 -6.2(2)
C42 S2 C55 C43 173.92(18)
C30 C23 C56 C19 1.3(3)
C13 C23 C56 C19 177.97(18)
C30 C23 C56 C35 118.6(2)
C13 C23 C56 C35 -64.7(2)
C30 C23 C56 C16 -117.9(2)
C13 C23 C56 C16 58.8(2)
C46 C19 C56 C23 5.0(3)
C51 C19 C56 C23 -178.02(17)
C46 C19 C56 C35 -113.4(2)
C51 C19 C56 C35 63.6(2)
C46 C19 C56 C16 123.1(2)
C51 C19 C56 C16 -59.9(2)
C22 C35 C56 C23 137.3(2)
C71 C35 C56 C23 -45.8(2)
C22 C35 C56 C19 -101.5(2)
C71 C35 C56 C19 75.4(2)
C22 C35 C56 C16 18.5(3)
C71 C35 C56 C16 -164.57(18)
C80 C16 C56 C23 41.6(2)
C39 C16 C56 C23 -140.7(2)
C80 C16 C56 C19 -80.2(2)
C39 C16 C56 C19 97.5(2)
C80 C16 C56 C35 161.07(18)
C39 C16 C56 C35 -21.2(3)
C32 C4 C57 C46 0.2(4)
C19 C46 C57 C4 2.2(3)
C33 C46 C57 C4 -174.4(2)
C67 C26 C59 C37 -0.5(3)
C12 C37 C59 C26 -0.9(3)
C17 C15 C60 C86 -0.3(3)
C17 C15 C60 C25 176.6(2)
C52 C25 C60 C15 62.6(3)
C36 C25 C60 C15 -63.7(3)
C12 C25 C60 C15 179.7(2)
C52 C25 C60 C86 -120.26(19)
C36 C25 C60 C86 113.47(19)
C12 C25 C60 C86 -3.2(2)
C66 C58 C61 C39 0.4(3)
C66 C58 C61 C63 -178.3(2)
C16 C39 C61 C58 -1.6(3)
S1 C39 C61 C58 178.50(16)
C16 C39 C61 C63 177.10(19)
S1 C39 C61 C63 -2.8(3)
C14 C38 C62 C41 -0.7(3)
C27 C41 C62 C38 0.5(3)
C58 C61 C63 C72 -0.4(3)
C39 C61 C63 C72 -179.1(2)
C61 C58 C66 C80 0.1(3)
C61 C58 C66 C64 177.9(2)
C84 C64 C66 C80 -118.9(2)
C84 C64 C66 C58 63.4(3)
C59 C26 C67 C40 1.1(3)
C12 C40 C67 C26 -0.3(3)
C86 C40 C67 C26 -178.6(2)
C3 C9 C68 C85 -94.8(3)
C28 C9 C68 C85 84.7(3)
C53 C31 C69 C18 1.3(3)
C42 C18 C69 C31 -0.3(3)
C50 C18 C69 C31 177.5(2)
C83 C44 C70 C73 1.1(3)
C33 C44 C70 C73 -179.6(2)
C83 C44 C70 C65 -178.8(2)
C33 C44 C70 C65 0.5(3)
C77 C65 C70 C73 -179.2(3)
C81 C65 C70 C73 3.3(4)
C77 C65 C70 C44 0.7(3)
C81 C65 C70 C44 -176.8(3)
C49 C48 C71 C35 -1.3(3)
C22 C35 C71 C48 -0.1(3)
C56 C35 C71 C48 -177.22(19)
C6 C8 C73 C70 -0.1(4)
C44 C70 C73 C8 -0.6(4)
C65 C70 C73 C8 179.3(2)
C36 C29 C74 C79 1.4(3)
C15 C17 C76 C78 1.8(3)
C82 C75 C77 C65 0.7(4)
C82 C75 C77 C33 -175.9(2)
C81 C65 C77 C75 -0.9(4)
C70 C65 C77 C75 -178.7(2)
C81 C65 C77 C33 176.2(2)
C70 C65 C77 C33 -1.6(3)
C46 C33 C77 C75 -64.3(3)
C30 C33 C77 C75 62.8(3)
C44 C33 C77 C75 178.7(2)
C46 C33 C77 C65 118.8(2)
C30 C33 C77 C65 -114.1(2)
C44 C33 C77 C65 1.8(2)
C17 C76 C78 C86 -0.9(3)
C10 C21 C79 C74 0.7(3)
C29 C74 C79 C21 -2.0(3)
C58 C66 C80 C16 0.8(3)
C64 C66 C80 C16 -177.0(2)
C39 C16 C80 C66 -2.0(3)
C56 C16 C80 C66 175.89(19)
C76 C78 C86 C60 -0.6(3)
C76 C78 C86 C40 -179.6(2)
C15 C60 C86 C78 1.2(3)
C25 C60 C86 C78 -176.18(19)
C15 C60 C86 C40 -179.57(18)
C25 C60 C86 C40 3.0(2)
C67 C40 C86 C78 -4.0(4)
C12 C40 C86 C78 177.6(2)
C67 C40 C86 C60 176.9(2)
C12 C40 C86 C60 -1.5(2)
C70 C44 C83 C6 -0.9(3)
C33 C44 C83 C6 180.0(2)
C8 C6 C83 C44 0.1(3)
C82 C7 C81 C65 -0.7(4)
C77 C65 C81 C7 0.9(4)
C70 C65 C81 C7 178.1(2)
C81 C7 C82 C75 0.5(4)
C77 C75 C82 C7 -0.5(4)
